data_2000849
loop_
_publ_author_name
'Blaser, D.'
'Stoeckli-Evans, H.'

_publ_section_title
;
 Structure of the methyl ester of everninic acid (methyl
 2-hydroxy-4-methoxy-6-methylbenzoate)
;
_journal_issue 6
_journal_name_full 'Acta Crystallographica Section C'
_journal_page_first 1124
_journal_page_last 1125
_journal_paper_doi 10.1107/S0108270191012738
_journal_volume 48
_journal_year 1992
_chemical_formula_moiety 'C10 H12 O4'
_chemical_formula_sum 'C10 H12 O4'
_chemical_formula_weight 196.2
_space_group_IT_number 14
_space_group_name_Hall '-P 2yn'
_space_group_name_H-M_alt 'P 1 21/n 1'
_symmetry_cell_setting monoclinic
_symmetry_space_group_name_H-M 'P 1 21/n 1'
_cell_angle_alpha 90
_cell_angle_beta 106.360(10)
_cell_angle_gamma 90
_cell_formula_units_Z 4
_cell_length_a 11.418(2)
_cell_length_b 7.9890(10)
_cell_length_c 11.231(2)
_cell_volume 983.0(3)
_diffrn_radiation_type Mo
_diffrn_radiation_wavelength 0.71073
_exptl_absorpt_coefficient_mu 0.10
_exptl_crystal_density_diffrn 1.326
_exptl_crystal_density_meas 1.30
_exptl_crystal_F_000 416
_cod_data_source_file al0507.cif
_cod_data_source_block al0507a
_cod_original_cell_volume 983.0
_cod_original_sg_symbol_H-M 'P 21/n'
_cod_database_code 2000849

loop_
_space_group_symop_id
_space_group_symop_operation_xyz
1 x,y,z
2 -x+1/2,y+1/2,-z+1/2
3 -x,-y,-z
4 x+1/2,-y+1/2,z+1/2

loop_
_atom_site_label
_atom_site_fract_x
_atom_site_fract_y
_atom_site_fract_z
O(1) .8600(2) .3695(3) .9328(2)
O(2) .9552(2) .2186(3) .8230(2)
O(3) .7243(2) .2332(3) 1.0488(2)
O(4) .6797(2) -.3588(3) 1.0253(2)
C(1) .8264(3) .0764(3) .9218(2)
C(2) .7510(3) .0849(4) 1.0023(2)
C(3) .7008(3) -.0559(4) 1.0395(2)
C(4) .7236(3) -.2094(4) .9956(2)
C(5) .7948(2) -.2237(4) .9140(2)
C(6) .8467(2) -.0850(3) .8764(2)
C(7) .8808(3) .2321(3) .8940(2)
C(8) 1.0075(4) .3717(5) .7925(4)
C(9) .9214(3) -.1145(4) .7874(3)
C(10) .6096(4) -.3549(7) 1.1121(4)
H(03) .762(6) .314(8) .996(5)
H(3) .647(2) -.044(3) 1.098(2)
H(5) .799(3) -.335(4) .878(3)
H(8A) 1.030(4) .436(4) .859(4)
H(8B) 1.057(3) .333(4) .743(3)
H(8C) .922(4) .445(4) .729(3)
H(9A) .887(3) -.055(3) .707(3)
H(9B) 1.008(3) -.087(3) .820(3)
H(9C) .902(4) -.237(5) .756(4)
H(10A) .600(4) -.456(5) 1.127(3)
H(10B) .663(5) -.287(6) 1.194(5)
H(10C) .514(5) -.294(5) 1.075(4)

loop_
_geom_bond_atom_site_label_1
_geom_bond_atom_site_label_2
_geom_bond_distance
O(1) C(7) 1.228(4)
O(2) C(7) 1.323(4)
O(2) C(8) 1.444(4)
O(3) C(2) 1.364(3)
O(4) C(4) 1.371(3)
O(4) C(10) 1.425(4)
C(1) C(2) 1.415(4)
O(3) H(03) 1.05(7)
C(1) C(6) 1.430(4)
C(1) C(7) 1.463(4)
C(2) C(3) 1.379(4)
C(3) C(4) 1.374(4)
C(4) C(5) 1.390(4)
C(5) C(6) 1.378(4)
C(6) C(9) 1.504(4)
